data_7125424
loop_
_publ_author_name
'Leduskrasts, Kaspars'
'Kinens, Artis'
'Suna, Edgars'

_publ_section_title
;
 Cation-\p interactions secure aggregation induced emission of planar
 organic luminophores.
;
_journal_issue 84
_journal_name_full 'Chemical communications (Cambridge, England)'
_journal_page_first 12663
_journal_page_last 12666
_journal_paper_doi 10.1039/c9cc06829e
_journal_volume 55
_journal_year 2019
_chemical_formula_moiety 'Cl O4, C24 H19 N2, C2 H3 N'
_chemical_formula_sum 'C26 H22 Cl N3 O4'
_chemical_formula_weight 475.93
_space_group_crystal_system monoclinic
_space_group_IT_number 14
_space_group_name_Hall '-P 2yn'
_space_group_name_H-M_alt 'P 1 21/n 1'
_symmetry_Int_Tables_number 14
_atom_sites_solution_primary iterative
_audit_creation_date 2018-10-29
_audit_creation_method
;
Olex2 1.2-ac4
(compiled 2018.05.17 svn.r3504 for Rigaku Oxford Diffraction, GUI svn.r5492)
;
_audit_update_record
;
2019-08-27 deposited with the CCDC.	2019-09-23 downloaded from the CCDC.
;
_cell_angle_alpha 90
_cell_angle_beta 104.1870(7)
_cell_angle_gamma 90
_cell_formula_units_Z 4
_cell_length_a 16.36790(12)
_cell_length_b 7.39194(5)
_cell_length_c 19.97192(13)
_cell_measurement_reflns_used 4409
_cell_measurement_temperature 293(2)
_cell_measurement_theta_max 75.0
_cell_measurement_theta_min 0.9
_cell_volume 2342.72(3)
_computing_molecular_graphics 'Olex2 (Dolomanov et al., 2009)'
_computing_publication_material 'Olex2 (Dolomanov et al., 2009)'
_computing_structure_refinement 'olex2.refine (Bourhis et al., 2015)'
_computing_structure_solution 'olex2.solve (Bourhis et al., 2015)'
_diffrn_ambient_temperature 293(2)
_diffrn_detector 'CCD plate'
_diffrn_detector_type HyPix
_diffrn_measured_fraction_theta_full 0.9877
_diffrn_measured_fraction_theta_max 0.9877
_diffrn_measurement_device 'four-circle diffractometer'
_diffrn_measurement_device_type 'XtaLAB Synergy, Dualflex, HyPix'
_diffrn_radiation_monochromator mirror
_diffrn_radiation_probe x-ray
_diffrn_radiation_type 'Cu K\a'
_diffrn_radiation_wavelength 1.54184
_diffrn_reflns_av_R_equivalents 0.0154
_diffrn_reflns_av_unetI/netI 0.0116
_diffrn_reflns_limit_h_max 20
_diffrn_reflns_limit_h_min -20
_diffrn_reflns_limit_k_max 8
_diffrn_reflns_limit_k_min -9
_diffrn_reflns_limit_l_max 24
_diffrn_reflns_limit_l_min -25
_diffrn_reflns_number 21192
_diffrn_reflns_theta_full 77.0970
_diffrn_reflns_theta_max 77.10
_diffrn_reflns_theta_min 4.01
_diffrn_source 'micro-focus sealed X-ray tube'
_diffrn_source_type 'PhotonJet (Cu) X-ray Source'
_exptl_absorpt_coefficient_mu 1.763
_exptl_crystal_colour Yellow
_exptl_crystal_density_diffrn 1.3493
_exptl_crystal_density_method 'not measured'
_exptl_crystal_description Needle
_exptl_crystal_F_000 996.5506
_exptl_crystal_size_max 0.19
_exptl_crystal_size_mid 0.06
_exptl_crystal_size_min 0.02
_refine_diff_density_max 0.7378
_refine_diff_density_min -0.4791
_refine_diff_density_rms 0.0526
_refine_ls_d_res_high 0.7909
_refine_ls_d_res_low 11.0205
_refine_ls_extinction_expression Fc^*^=kFc[1+0.001xFc^2^\l^3^/sin(2\q)]^-1/4^
_refine_ls_goodness_of_fit_ref 1.0415
_refine_ls_hydrogen_treatment constr
_refine_ls_matrix_type full
_refine_ls_number_constraints 40
_refine_ls_number_parameters 310
_refine_ls_number_reflns 4901
_refine_ls_number_restraints 0
_refine_ls_restrained_S_all 1.0415
_refine_ls_R_factor_all 0.0667
_refine_ls_R_factor_gt 0.0649
_refine_ls_shift/su_max 0.0004
_refine_ls_shift/su_mean 0.0000
_refine_ls_structure_factor_coef Fsqd
_refine_ls_weighting_details 'w=1/[\s^2^(Fo^2^)+(0.1566P)^2^+0.5898P] where P=(Fo^2^+2Fc^2^)/3'
_refine_ls_weighting_scheme calc
_refine_ls_wR_factor_gt 0.2240
_refine_ls_wR_factor_ref 0.2271
_reflns_Friedel_coverage 0.0
_reflns_limit_h_max 13
_reflns_limit_h_min -20
_reflns_limit_k_max 9
_reflns_limit_k_min 0
_reflns_limit_l_max 25
_reflns_limit_l_min -13
_reflns_number_gt 4573
_reflns_number_total 4901
_reflns_threshold_expression I>=2u(I)
_cod_data_source_file c9cc06829e2.cif
_cod_data_source_block KL_1232
_cod_original_sg_symbol_Hall '-P 2ybc (x-z,y,z)'
_cod_database_code 7125424
_olex2_refinement_description
;
1. Fixed Uiso
 At 1.2 times of:
  All C(H) groups
 At 1.5 times of:
  All C(H,H,H) groups
2.a Aromatic/amide H refined with riding coordinates:
 C11(H11), C12(H12), C14(H14), C15(H15), C21(H21), C1(H1), C17(H17), C2(H2),
 C8(H8), C7(H7), C18(H18), C5(H5), C20(H20), C4(H4), C3(H3), C6(H6)
2.b Idealised Me refined as rotating group:
 C22(H22a,H22b,H22c), C1'(H1'a,H1'b,H1'c)
;
_olex2_submission_special_instructions 'No special instructions were received'

loop_
_space_group_symop_id
_space_group_symop_operation_xyz
1 x,y,z
2 -x+1/2,y+1/2,-z+1/2
3 -x,-y,-z
4 x-1/2,-y-1/2,z-1/2

loop_
_atom_site_label
_atom_site_type_symbol
_atom_site_fract_x
_atom_site_fract_y
_atom_site_fract_z
_atom_site_U_iso_or_equiv
_atom_site_adp_type
_atom_site_occupancy
_atom_site_refinement_flags_posn
Cl1 Cl 0.44784(5) 0.11487(12) 0.23118(3) 0.0888(3) Uani 1.000000 .
N9 N 0.18351(9) 0.2331(2) 0.54949(8) 0.0489(4) Uani 1.000000 .
N19 N -0.34630(10) 0.3135(3) 0.43298(11) 0.0624(5) Uani 1.000000 .
C11 C 0.05503(11) 0.2989(2) 0.46048(9) 0.0468(4) Uani 1.000000 .
H11 H 0.08696(11) 0.3349(2) 0.43019(9) 0.0562(5) Uiso 1.000000 R
C12 C -0.03196(11) 0.3057(2) 0.44008(9) 0.0466(4) Uani 1.000000 .
H12 H -0.05818(11) 0.3417(2) 0.39535(9) 0.0559(5) Uiso 1.000000 R
C13 C -0.08105(11) 0.2595(2) 0.48574(10) 0.0461(4) Uani 1.000000 .
C10 C 0.09483(11) 0.2379(2) 0.52641(9) 0.0453(4) Uani 1.000000 .
C16 C -0.17344(11) 0.2786(2) 0.46669(10) 0.0473(4) Uani 1.000000 .
C14 C -0.04050(11) 0.1982(2) 0.55153(9) 0.0482(4) Uani 1.000000 .
H14 H -0.07227(11) 0.1673(2) 0.58257(9) 0.0578(5) Uiso 1.000000 R
C15 C 0.04567(11) 0.1828(2) 0.57111(9) 0.0483(4) Uani 1.000000 .
H15 H 0.07153(11) 0.1355(2) 0.61426(9) 0.0580(5) Uiso 1.000000 R
C9A C 0.22914(12) 0.2861(2) 0.61589(10) 0.0499(4) Uani 1.000000 .
C21 C -0.21615(13) 0.3372(3) 0.51506(11) 0.0567(5) Uani 1.000000 .
H21 H -0.18629(13) 0.3640(3) 0.55988(11) 0.0680(6) Uiso 1.000000 R
C4B C 0.32300(12) 0.1916(3) 0.55485(11) 0.0550(5) Uani 1.000000 .
C8A C 0.24118(11) 0.1789(2) 0.51207(10) 0.0502(4) Uani 1.000000 .
O3 O 0.4337(3) 0.0615(6) 0.29403(14) 0.1708(17) Uani 1.000000 .
C4A C 0.31558(12) 0.2596(3) 0.62080(11) 0.0558(5) Uani 1.000000 .
C1 C 0.20104(13) 0.3646(3) 0.66934(10) 0.0553(5) Uani 1.000000 .
H1 H 0.14383(13) 0.3810(3) 0.66590(10) 0.0663(5) Uiso 1.000000 R
C17 C -0.22167(12) 0.2391(3) 0.40057(11) 0.0547(4) Uani 1.000000 .
H17 H -0.19539(12) 0.2011(3) 0.36667(11) 0.0657(5) Uiso 1.000000 R
C2 C 0.26069(16) 0.4175(3) 0.72782(12) 0.0667(6) Uani 1.000000 .
H2 H 0.24343(16) 0.4742(3) 0.76359(12) 0.0801(7) Uiso 1.000000 R
C8 C 0.22735(13) 0.1167(3) 0.44444(12) 0.0589(5) Uani 1.000000 .
H8 H 0.17313(13) 0.1069(3) 0.41625(12) 0.0707(6) Uiso 1.000000 R
C7 C 0.29694(15) 0.0700(4) 0.42063(14) 0.0700(6) Uani 1.000000 .
H7 H 0.28911(15) 0.0282(4) 0.37558(14) 0.0840(7) Uiso 1.000000 R
C18 C -0.30764(13) 0.2560(3) 0.38522(12) 0.0620(5) Uani 1.000000 .
H18 H -0.33937(13) 0.2271(3) 0.34118(12) 0.0744(6) Uiso 1.000000 R
C5 C 0.39239(14) 0.1437(3) 0.52921(15) 0.0684(6) Uani 1.000000 .
H5 H 0.44683(14) 0.1523(3) 0.55709(15) 0.0821(7) Uiso 1.000000 R
C20 C -0.30217(14) 0.3554(3) 0.49675(13) 0.0644(5) Uani 1.000000 .
H20 H -0.33009(14) 0.3975(3) 0.52901(13) 0.0772(6) Uiso 1.000000 R
C4 C 0.37431(14) 0.3079(4) 0.68136(13) 0.0704(6) Uani 1.000000 .
H4 H 0.43144(14) 0.2867(4) 0.68601(13) 0.0845(7) Uiso 1.000000 R
C3 C 0.34674(17) 0.3870(4) 0.73408(13) 0.0767(7) Uani 1.000000 .
H3 H 0.38565(17) 0.4208(4) 0.77440(13) 0.0920(8) Uiso 1.000000 R
C6 C 0.37884(15) 0.0840(4) 0.46242(16) 0.0763(7) Uani 1.000000 .
H6 H 0.42445(15) 0.0524(4) 0.44476(16) 0.0915(8) Uiso 1.000000 R
N1' N 0.4081(2) 0.6376(6) 0.38352(18) 0.1159(11) Uani 1.000000 .
C22 C -0.43883(14) 0.3346(5) 0.41594(19) 0.0895(9) Uani 1.000000 .
H22a H -0.46447(16) 0.241(2) 0.3845(11) 0.1343(13) Uiso 1.000000 GR
H22b H -0.4583(2) 0.326(4) 0.4574(3) 0.1343(13) Uiso 1.000000 GR
H22c H -0.45385(18) 0.4505(16) 0.3948(13) 0.1343(13) Uiso 1.000000 GR
O1 O 0.5145(3) 0.2197(11) 0.2380(2) 0.261(4) Uani 1.000000 .
O2 O 0.4491(6) -0.0173(9) 0.1871(3) 0.287(4) Uani 1.000000 .
C2' C 0.3725(2) 0.6364(6) 0.3288(2) 0.0976(10) Uani 1.000000 .
O4 O 0.3821(4) 0.2003(13) 0.1947(3) 0.266(4) Uani 1.000000 .
C1' C 0.3275(4) 0.6407(9) 0.2567(3) 0.154(2) Uani 1.000000 .
H1'a H 0.284(2) 0.550(5) 0.2482(7) 0.231(3) Uiso 1.000000 GR
H1'b H 0.302(3) 0.758(2) 0.2457(7) 0.231(3) Uiso 1.000000 GR
H1'c H 0.3661(8) 0.617(7) 0.2285(3) 0.231(3) Uiso 1.000000 GR

loop_
_atom_site_aniso_label
_atom_site_aniso_U_11
_atom_site_aniso_U_22
_atom_site_aniso_U_33
_atom_site_aniso_U_12
_atom_site_aniso_U_13
_atom_site_aniso_U_23
Cl1 0.0949(5) 0.1152(6) 0.0606(4) -0.0081(4) 0.0273(3) -0.0059(3)
N9 0.0477(8) 0.0502(8) 0.0498(8) 0.0026(6) 0.0137(6) 0.0029(6)
N19 0.0469(8) 0.0654(10) 0.0751(12) -0.0014(7) 0.0155(8) 0.0128(8)
C11 0.0514(9) 0.0429(8) 0.0492(9) 0.0005(7) 0.0184(7) 0.0043(7)
C12 0.0520(9) 0.0427(8) 0.0462(9) 0.0031(7) 0.0140(7) 0.0029(6)
C13 0.0491(9) 0.0408(8) 0.0495(9) 0.0009(6) 0.0142(7) 0.0002(6)
C10 0.0477(9) 0.0390(8) 0.0506(9) 0.0022(6) 0.0148(7) 0.0025(6)
C16 0.0500(9) 0.0418(8) 0.0513(9) -0.0009(6) 0.0148(7) 0.0045(7)
C14 0.0516(9) 0.0468(9) 0.0489(9) -0.0009(7) 0.0178(7) 0.0048(7)
C15 0.0520(9) 0.0460(9) 0.0472(9) 0.0016(7) 0.0127(7) 0.0076(7)
C9A 0.0516(9) 0.0454(9) 0.0518(9) -0.0003(7) 0.0108(7) 0.0081(7)
C21 0.0543(10) 0.0648(11) 0.0532(10) 0.0041(8) 0.0177(8) 0.0038(8)
C4B 0.0481(9) 0.0506(10) 0.0676(12) 0.0007(7) 0.0167(8) 0.0088(8)
C8A 0.0491(9) 0.0447(9) 0.0599(10) 0.0023(7) 0.0195(8) 0.0063(7)
O3 0.248(4) 0.206(4) 0.0764(16) -0.092(3) 0.074(2) -0.0218(19)
C4A 0.0508(10) 0.0532(10) 0.0622(11) -0.0017(7) 0.0115(8) 0.0099(8)
C1 0.0634(11) 0.0515(10) 0.0511(10) 0.0007(8) 0.0145(8) 0.0071(7)
C17 0.0533(10) 0.0561(10) 0.0550(10) -0.0027(8) 0.0136(8) -0.0004(8)
C2 0.0809(14) 0.0670(12) 0.0512(10) -0.0049(10) 0.0140(10) 0.0052(9)
C8 0.0580(10) 0.0592(11) 0.0631(11) 0.0022(8) 0.0219(9) -0.0006(9)
C7 0.0717(13) 0.0723(13) 0.0740(14) 0.0060(10) 0.0334(11) -0.0030(11)
C18 0.0559(11) 0.0638(12) 0.0626(12) -0.0070(9) 0.0074(9) 0.0041(9)
C5 0.0495(10) 0.0693(13) 0.0905(16) 0.0037(9) 0.0248(10) 0.0084(11)
C20 0.0565(11) 0.0752(13) 0.0668(13) 0.0055(9) 0.0255(9) 0.0085(10)
C4 0.0536(11) 0.0832(15) 0.0689(13) -0.0062(10) 0.0042(9) 0.0132(11)
C3 0.0762(14) 0.0900(17) 0.0561(12) -0.0180(12) 0.0015(10) 0.0053(11)
C6 0.0624(12) 0.0791(15) 0.0988(18) 0.0083(11) 0.0417(12) 0.0020(13)
N1' 0.0927(18) 0.164(3) 0.095(2) 0.0259(19) 0.0315(16) -0.003(2)
C22 0.0455(11) 0.110(2) 0.111(2) -0.0003(12) 0.0162(12) 0.0204(17)
O1 0.210(4) 0.461(10) 0.125(3) -0.204(6) 0.067(3) -0.049(4)
O2 0.585(13) 0.182(4) 0.148(4) -0.064(6) 0.192(6) -0.066(3)
C2' 0.0830(18) 0.119(3) 0.092(2) 0.0102(17) 0.0224(16) -0.0114(18)
O4 0.198(5) 0.441(11) 0.169(4) 0.125(6) 0.065(4) 0.095(6)
C1' 0.153(4) 0.187(5) 0.105(3) -0.009(4) -0.002(3) -0.013(3)

loop_
_atom_type_symbol
_atom_type_scat_dispersion_real
_atom_type_scat_dispersion_imag
_atom_type_scat_Cromer_Mann_a1
_atom_type_scat_Cromer_Mann_a2
_atom_type_scat_Cromer_Mann_a3
_atom_type_scat_Cromer_Mann_a4
_atom_type_scat_Cromer_Mann_b1
_atom_type_scat_Cromer_Mann_b2
_atom_type_scat_Cromer_Mann_b3
_atom_type_scat_Cromer_Mann_b4
_atom_type_scat_Cromer_Mann_c
_atom_type_scat_source
_atom_type_scat_dispersion_source
H 0.00000 0.00000 0.49300 0.32291 0.14019 0.04081 10.51090 26.12570 3.14236 57.79970 0.0030380000826 'International Tables Volume C Table 6.1.1.4 (pp. 500-502)' 'Henke, Gullikson and Davis, At. Data and Nucl. Data Tables, 1993, 54, 2'
C 0.01920 0.00962 2.31000 1.02000 1.58860 0.86500 20.84390 10.20750 0.56870 51.65120 0.215599998832 'International Tables Volume C Table 6.1.1.4 (pp. 500-502)' 'Henke, Gullikson and Davis, At. Data and Nucl. Data Tables, 1993, 54, 2'
Cl 0.36843 0.69943 11.46040 7.19640 6.25560 1.64550 0.01040 1.16620 18.51940 47.77840 -9.55739974976 'International Tables Volume C Table 6.1.1.4 (pp. 500-502)' 'Henke, Gullikson and Davis, At. Data and Nucl. Data Tables, 1993, 54, 2'
O 0.05239 0.03377 3.04850 2.28680 1.54630 0.86700 13.27710 5.70110 0.32390 32.90890 0.250800013542 'International Tables Volume C Table 6.1.1.4 (pp. 500-502)' 'Henke, Gullikson and Davis, At. Data and Nucl. Data Tables, 1993, 54, 2'
N 0.03256 0.01839 12.21260 3.13220 2.01250 1.16630 0.00570 9.89330 28.99750 0.58260 -11.5290002823 'International Tables Volume C Table 6.1.1.4 (pp. 500-502)' 'Henke, Gullikson and Davis, At. Data and Nucl. Data Tables, 1993, 54, 2'

loop_
_geom_angle_atom_site_label_1
_geom_angle_atom_site_label_2
_geom_angle_atom_site_label_3
_geom_angle
O1 Cl1 O3 113.0(2)
O2 Cl1 O3 115.2(3)
O2 Cl1 O1 110.9(5)
O4 Cl1 O3 110.2(3)
O4 Cl1 O1 108.8(6)
O4 Cl1 O2 97.5(5)
C9A N9 C10 124.46(15)
C8A N9 C10 127.40(16)
C8A N9 C9A 108.13(15)
C20 N19 C18 120.90(18)
C22 N19 C18 120.5(2)
C22 N19 C20 118.6(2)
C10 C11 C12 119.97(16)
C13 C12 C11 120.93(16)
C16 C13 C12 121.73(16)
C14 C13 C12 118.50(16)
C14 C13 C16 119.74(16)
C11 C10 N9 121.47(16)
C15 C10 N9 119.32(16)
C15 C10 C11 119.21(16)
C21 C16 C13 120.59(17)
C17 C16 C13 122.14(17)
C17 C16 C21 117.28(17)
C15 C14 C13 120.93(16)
C14 C15 C10 120.30(16)
C4A C9A N9 108.59(17)
C1 C9A N9 129.85(17)
C1 C9A C4A 121.41(18)
C20 C21 C16 120.2(2)
C4A C4B C8A 107.31(17)
C5 C4B C8A 119.9(2)
C5 C4B C4A 132.8(2)
C4B C8A N9 108.89(17)
C8 C8A N9 130.00(18)
C8 C8A C4B 121.09(18)
C4B C4A C9A 107.03(17)
C4 C4A C9A 119.5(2)
C4 C4A C4B 133.4(2)
C2 C1 C9A 118.0(2)
C18 C17 C16 120.3(2)
C3 C2 C1 121.1(2)
C7 C8 C8A 117.7(2)
C6 C7 C8 121.8(2)
C17 C18 N19 120.6(2)
C6 C5 C4B 119.0(2)
C21 C20 N19 120.7(2)
C3 C4 C4A 119.2(2)
C4 C3 C2 120.8(2)
C5 C6 C7 120.5(2)
C1' C2' N1' 177.8(5)

loop_
_geom_bond_atom_site_label_1
_geom_bond_atom_site_label_2
_geom_bond_distance
Cl1 O3 1.388(3)
Cl1 O1 1.319(4)
Cl1 O2 1.318(5)
Cl1 O4 1.305(5)
N9 C10 1.412(2)
N9 C9A 1.409(2)
N9 C8A 1.398(2)
N19 C18 1.337(3)
N19 C20 1.338(3)
N19 C22 1.477(3)
C11 C12 1.383(2)
C11 C10 1.393(2)
C12 C13 1.398(2)
C13 C16 1.473(2)
C13 C14 1.394(3)
C10 C15 1.401(2)
C16 C21 1.393(3)
C16 C17 1.393(3)
C14 C15 1.373(2)
C9A C4A 1.408(3)
C9A C1 1.389(3)
C21 C20 1.372(3)
C4B C8A 1.404(3)
C4B C4A 1.443(3)
C4B C5 1.401(3)
C8A C8 1.392(3)
C4A C4 1.394(3)
C1 C2 1.383(3)
C17 C18 1.370(3)
C2 C3 1.401(4)
C8 C7 1.381(3)
C7 C6 1.399(4)
C5 C6 1.371(4)
C4 C3 1.374(4)
N1' C2' 1.105(4)
C2' C1' 1.448(6)
